data_2312823
loop_
_publ_author_name
'Spahr, Dominik'
'St&#x119;kiel, Micha&#x142;'
'Zimmer, Dominik'
'Bayarjargal, Lkhamsuren'
'Bunk, Katja'
'Morgenroth, Wolfgang'
'Milman, Victor'
'Refson, Keith'
'Jochym, Dominik'
'Byrne, Peter J. P.'
'Winkler, Bj&#xf6;rn'

_publ_section_title
;
 Pressure-induced Pb-Pb bonding and phase transition in
 Pb<sub>2</sub>SnO<sub>4</sub>.
;
_journal_coeditor_code XK5074SUP1
_journal_issue 'Pt 6'
_journal_name_full 'Acta crystallographica Section B, Structural science, crystal engineering and materials'
_journal_page_first 979
_journal_page_last 991
_journal_paper_doi 10.1107/S205252062001238X
_journal_volume 76
_journal_year 2020
_chemical_formula_structural 'Pb2 Sn O4'
_chemical_formula_sum 'O4 Pb2 Sn'
_chemical_formula_weight 597.108
_chemical_name_systematic 'Tin(IV) Dilead Oxide'
_space_group_IT_number 55
_space_group_name_Hall '-P 2 2ab'
_space_group_name_H-M_alt 'P b a m'
_symmetry_cell_setting orthorhombic
_symmetry_Int_Tables_number 55
_symmetry_space_group_name_H-M 'P b a m'
_atom_sites_solution_primary heavy
_atom_sites_solution_secondary difmap
_audit_creation_date 2019-05-24T13:50
_audit_creation_method 'Jana2006 Version : 25/10/2015'
_cell_angle_alpha 90
_cell_angle_beta 90
_cell_angle_gamma 90
_cell_formula_units_Z 4
_cell_length_a 9.3641(6)
_cell_length_b 6.8646(6)
_cell_length_c 6.3553(2)
_cell_measurement_pressure 7800000(500000)
_cell_measurement_reflns_used 1085
_cell_measurement_temperature 293(2)
_cell_measurement_theta_max 18.02
_cell_measurement_theta_min 1.99
_cell_volume 408.52(5)
_diffrn_ambient_temperature 293(2)
_diffrn_detector 'CCD plate'
_diffrn_detector_type 'PerkinElmer XRD 1621'
_diffrn_measured_fraction_theta_full 0.81
_diffrn_measured_fraction_theta_max 0.49
_diffrn_measurement_device 'four-circle diffractometer'
_diffrn_measurement_device_type ' esperanto-CrysAlisPro-abstract goniometer imported esperanto images'
_diffrn_measurement_method '\w scans'
_diffrn_radiation_monochromator synchrotron
_diffrn_radiation_probe x-ray
_diffrn_radiation_type synchrotron
_diffrn_radiation_wavelength 0.28988
_diffrn_reflns_av_R_equivalents 0.037
_diffrn_reflns_av_unetI/netI 0.0343
_diffrn_reflns_limit_h_max 18
_diffrn_reflns_limit_h_min -17
_diffrn_reflns_limit_k_max 12
_diffrn_reflns_limit_k_min -9
_diffrn_reflns_limit_l_max 13
_diffrn_reflns_limit_l_min -12
_diffrn_reflns_number 2571
_diffrn_reflns_theta_full 9.08
_diffrn_reflns_theta_max 18.02
_diffrn_reflns_theta_min 1.99
_diffrn_source synchrotron
_exptl_absorpt_coefficient_mu 11.1
_exptl_absorpt_correction_T_max 0.016
_exptl_absorpt_correction_T_min 0.008
_exptl_absorpt_correction_type empirical
_exptl_absorpt_process_details
;
CrysAlisPro 1.171.39.46 (Rigaku Oxford Diffraction, 2018)
Spherical absorption correction
 using equivalent radius and absorption coefficient.
Empirical absorption correction using spherical harmonics,
 implemented in SCALE3 ABSPACK scaling algorithm.
;
_exptl_crystal_colour red
_exptl_crystal_density_diffrn 9.708
_exptl_crystal_description cuboid
_exptl_crystal_F_000 984
_exptl_crystal_size_max 0.08
_exptl_crystal_size_mid 0.04
_exptl_crystal_size_min 0.03
_refine_diff_density_max 3.22
_refine_diff_density_min -2.85
_refine_ls_extinction_coef 580(50)
_refine_ls_extinction_method 'B-C type 1 Gaussian isotropic (Becker & Coppens, 1974)'
_refine_ls_goodness_of_fit_gt 5.27
_refine_ls_goodness_of_fit_ref 5.06
_refine_ls_number_constraints 0
_refine_ls_number_parameters 29
_refine_ls_number_reflns 1085
_refine_ls_number_restraints 0
_refine_ls_R_factor_all 0.0955
_refine_ls_R_factor_gt 0.0874
_refine_ls_shift/su_max 0.0138
_refine_ls_shift/su_mean 0.0015
_refine_ls_structure_factor_coef F
_refine_ls_weighting_details w=1/(\s^2^(F)+0.0001F^2^)
_refine_ls_weighting_scheme sigma
_refine_ls_wR_factor_gt 0.1401
_refine_ls_wR_factor_ref 0.1428
_reflns_number_gt 966
_reflns_number_total 1085
_reflns_threshold_expression I>3\s(I)
_cod_data_source_file xk5074.cif
_cod_data_source_block Pb2SnO4-Pbam-P3
_cod_depositor_comments
;
The following automatic conversions were performed:

data item '_diffrn_radiation_probe' value 'X-ray' was changed to
'x-ray' in accordance with the
/home/data/users/saulius/crontab/automatic-downloads/rss-feeds/IUCr/lib/dictionaries/cif_core.dic
dictionary named 'cif_core.dic' version 2.4.2 last updated on
2011-04-26.

Automatic conversion script
Id: cif_fix_values 8170 2020-07-09 18:12:32Z antanas 
;
_cod_original_formula_sum 'O4 Pb2 Sn1'
_cod_database_code 2312823

loop_
_space_group_symop_id
_space_group_symop_operation_xyz
1 x,y,z
2 -x,-y,z
3 -x+1/2,y+1/2,-z
4 x+1/2,-y+1/2,-z
5 -x,-y,-z
6 x,y,-z
7 x+1/2,-y+1/2,z
8 -x+1/2,y+1/2,z

loop_
_atom_site_label
_atom_site_type_symbol
_atom_site_fract_x
_atom_site_fract_y
_atom_site_fract_z
_atom_site_adp_type
_atom_site_U_iso_or_equiv
_atom_site_site_symmetry_multiplicity
_atom_site_occupancy
_atom_site_calc_flag
_atom_site_refinement_flags
_atom_site_disorder_assembly
_atom_site_disorder_group
Pb1 Pb 0.32668(15) 0.1042(3) 0 Uani 0.0128(4) 4 1 d . . .
Pb2 Pb 0.17615(14) 0.4628(3) -0.5 Uani 0.0120(4) 4 1 d . . .
Sn1 Sn 0.5 0.5 -0.2439(3) Uani 0.0100(7) 4 1 d . . .
O1 O 0.403(2) 0.635(4) -0.5 Uiso 0.004(3) 4 1 d . . .
O2 O 0.682(3) 0.660(5) -0.255(3) Uiso 0.021(4) 8 1 d . . .
O3 O 0.417(3) 0.660(6) 0 Uiso 0.015(5) 4 1 d . . .

loop_
_atom_site_aniso_label
_atom_site_aniso_type_symbol
_atom_site_aniso_U_11
_atom_site_aniso_U_22
_atom_site_aniso_U_33
_atom_site_aniso_U_12
_atom_site_aniso_U_13
_atom_site_aniso_U_23
Pb1 Pb 0.0122(6) 0.0142(10) 0.0121(4) 0.0002(3) 0 0
Pb2 Pb 0.0114(6) 0.0110(9) 0.0135(5) 0.0002(3) 0 0
Sn1 Sn 0.0101(10) 0.0141(16) 0.0057(6) -0.0014(6) 0 0

loop_
_geom_angle_atom_site_label_1
_geom_angle_atom_site_label_2
_geom_angle_atom_site_label_3
_geom_angle_site_symmetry_1
_geom_angle_site_symmetry_2
_geom_angle_site_symmetry_3
_geom_angle
_geom_angle_publ_flag
Pb1 Pb1 Pb2 2_655 . 3_544 83.66(4) ?
Pb1 Pb1 Pb2 2_655 . 3_545 83.66(4) ?
Pb1 Pb1 O2 2_655 . 2_665 108.5(7) ?
Pb1 Pb1 O2 2_655 . 5_665 108.5(7) ?
Pb1 Pb1 O3 2_655 . 3_545 165.7(10) ?
Pb2 Pb1 Pb2 3_544 . 3_545 146.02(8) ?
Pb2 Pb1 O2 3_544 . 2_665 62.0(7) ?
Pb2 Pb1 O2 3_544 . 5_665 151.9(7) ?
Pb2 Pb1 O3 3_544 . 3_545 92.3(3) ?
Pb2 Pb1 O2 3_545 . 2_665 151.9(7) ?
Pb2 Pb1 O2 3_545 . 5_665 62.0(7) ?
Pb2 Pb1 O3 3_545 . 3_545 92.3(3) ?
O2 Pb1 O2 2_665 . 5_665 90.0(10) ?
O2 Pb1 O3 2_665 . 3_545 81.3(10) ?
O2 Pb1 O3 5_665 . 3_545 81.3(10) ?
Pb1 Pb2 Pb1 3_554 . 3_555 146.02(8) ?
Pb1 Pb2 Pb2 3_554 . 2_565 86.99(4) ?
Pb1 Pb2 Sn1 3_554 . . 115.87(5) ?
Pb1 Pb2 Sn1 3_554 . 5_664 62.25(4) ?
Pb1 Pb2 O1 3_554 . . 82.24(16) ?
Pb1 Pb2 O1 3_554 . 3_544 105.96(7) ?
Pb1 Pb2 O2 3_554 . 2_665 142.1(6) ?
Pb1 Pb2 O2 3_554 . 5_664 56.2(7) ?
Pb1 Pb2 Pb2 3_555 . 2_565 86.99(4) ?
Pb1 Pb2 Sn1 3_555 . . 62.25(4) ?
Pb1 Pb2 Sn1 3_555 . 5_664 115.87(5) ?
Pb1 Pb2 O1 3_555 . . 82.24(16) ?
Pb1 Pb2 O1 3_555 . 3_544 105.96(7) ?
Pb1 Pb2 O2 3_555 . 2_665 56.2(7) ?
Pb1 Pb2 O2 3_555 . 5_664 142.1(6) ?
Pb2 Pb2 Sn1 2_565 . . 148.99(4) ?
Pb2 Pb2 Sn1 2_565 . 5_664 148.99(4) ?
Pb2 Pb2 O1 2_565 . . 142.1(6) ?
Pb2 Pb2 O1 2_565 . 3_544 80.6(5) ?
Pb2 Pb2 O2 2_565 . 2_665 130.6(7) ?
Pb2 Pb2 O2 2_565 . 5_664 130.6(7) ?
Sn1 Pb2 Sn1 . . 5_664 56.28(4) ?
Sn1 Pb2 O1 . . . 36.5(4) ?
Sn1 Pb2 O1 . . 3_544 110.2(4) ?
Sn1 Pb2 O2 . . 2_665 33.8(8) ?
Sn1 Pb2 O2 . . 5_664 80.4(7) ?
Sn1 Pb2 O1 5_664 . . 36.5(4) ?
Sn1 Pb2 O1 5_664 . 3_544 110.2(4) ?
Sn1 Pb2 O2 5_664 . 2_665 80.4(7) ?
Sn1 Pb2 O2 5_664 . 5_664 33.8(8) ?
O1 Pb2 O1 . . 3_544 137.3(8) ?
O1 Pb2 O2 . . 2_665 70.2(9) ?
O1 Pb2 O2 . . 5_664 70.2(9) ?
O1 Pb2 O2 3_544 . 2_665 80.0(9) ?
O1 Pb2 O2 3_544 . 5_664 80.0(9) ?
O2 Pb2 O2 2_665 . 5_664 89.4(9) ?
Pb2 Sn1 Pb2 . . 2_665 123.72(6) ?
Pb2 Sn1 Sn1 . . 5_664 61.86(3) ?
Pb2 Sn1 Sn1 . . 5_665 118.14(3) ?
Pb2 Sn1 O1 . . . 44.0(6) ?
Pb2 Sn1 O1 . . 2_665 89.0(5) ?
Pb2 Sn1 O2 . . . 139.6(7) ?
Pb2 Sn1 O2 . . 2_665 37.4(7) ?
Pb2 Sn1 O3 . . . 93.6(7) ?
Pb2 Sn1 O3 . . 2_665 130.5(9) ?
Pb2 Sn1 Sn1 2_665 . 5_664 61.86(3) ?
Pb2 Sn1 Sn1 2_665 . 5_665 118.14(3) ?
Pb2 Sn1 O1 2_665 . . 89.0(5) ?
Pb2 Sn1 O1 2_665 . 2_665 44.0(6) ?
Pb2 Sn1 O2 2_665 . . 37.4(7) ?
Pb2 Sn1 O2 2_665 . 2_665 139.6(7) ?
Pb2 Sn1 O3 2_665 . . 130.5(9) ?
Pb2 Sn1 O3 2_665 . 2_665 93.6(7) ?
Sn1 Sn1 Sn1 5_664 . 5_665 180.0(5) ?
Sn1 Sn1 O1 5_664 . . 38.6(5) ?
Sn1 Sn1 O1 5_664 . 2_665 38.6(5) ?
Sn1 Sn1 O2 5_664 . . 88.0(5) ?
Sn1 Sn1 O2 5_664 . 2_665 88.0(5) ?
Sn1 Sn1 O3 5_664 . . 139.0(8) ?
Sn1 Sn1 O3 5_664 . 2_665 139.0(8) ?
Sn1 Sn1 O1 5_665 . . 141.4(5) ?
Sn1 Sn1 O1 5_665 . 2_665 141.4(5) ?
Sn1 Sn1 O2 5_665 . . 92.0(5) ?
Sn1 Sn1 O2 5_665 . 2_665 92.0(5) ?
Sn1 Sn1 O3 5_665 . . 41.0(8) ?
Sn1 Sn1 O3 5_665 . 2_665 41.0(8) ?
O1 Sn1 O1 . . 2_665 77.1(7) ?
O1 Sn1 O2 . . . 95.6(9) ?
O1 Sn1 O2 . . 2_665 81.2(9) ?
O1 Sn1 O3 . . . 100.8(9) ?
O1 Sn1 O3 . . 2_665 173.7(12) ?
O1 Sn1 O2 2_665 . . 81.2(9) ?
O1 Sn1 O2 2_665 . 2_665 95.6(9) ?
O1 Sn1 O3 2_665 . . 173.7(12) ?
O1 Sn1 O3 2_665 . 2_665 100.8(9) ?
O2 Sn1 O2 . . 2_665 176.0(8) ?
O2 Sn1 O3 . . . 93.1(12) ?
O2 Sn1 O3 . . 2_665 89.9(12) ?
O2 Sn1 O3 2_665 . . 89.9(12) ?
O2 Sn1 O3 2_665 . 2_665 93.1(12) ?
O3 Sn1 O3 . . 2_665 81.9(11) ?
Pb2 O1 Pb2 . . 3_554 100.9(7) ?
Pb2 O1 Sn1 . . . 99.5(8) ?
Pb2 O1 Sn1 . . 5_664 99.5(8) ?
Pb2 O1 Sn1 3_554 . . 124.0(7) ?
Pb2 O1 Sn1 3_554 . 5_664 124.0(7) ?
Sn1 O1 Sn1 . . 5_664 102.9(10) ?
Pb1 O2 Pb2 2_665 . 2_665 142.0(14) ?
Pb1 O2 Sn1 2_665 . . 109.1(11) ?
Pb2 O2 Sn1 2_665 . . 108.8(13) ?
Pb1 O3 Sn1 3_555 . . 106.6(12) ?
Pb1 O3 Sn1 3_555 . 5_665 106.6(12) ?
Sn1 O3 Sn1 . . 5_665 98.1(16) ?

loop_
_geom_bond_atom_site_label_1
_geom_bond_atom_site_label_2
_geom_bond_site_symmetry_1
_geom_bond_site_symmetry_2
_geom_bond_distance
_geom_bond_publ_flag
Pb1 Pb1 . 2_655 3.547(2) ?
Pb1 Pb2 . 3_544 3.3227(9) ?
Pb1 Pb2 . 3_545 3.3227(9) ?
Pb1 O2 . 2_665 2.29(3) ?
Pb1 O2 . 5_665 2.29(3) ?
Pb1 O3 . 3_545 2.31(3) ?
Pb2 Pb2 . 2_565 3.3384(19) ?
Pb2 Sn1 . . 3.4513(15) ?
Pb2 Sn1 . 5_664 3.4513(15) ?
Pb2 O1 . . 2.43(2) ?
Pb2 O1 . 3_544 2.37(3) ?
Pb2 O2 . 2_665 2.21(3) ?
Pb2 O2 . 5_664 2.21(3) ?
Sn1 Sn1 . 5_664 3.255(3) ?
Sn1 Sn1 . 5_665 3.100(3) ?
Sn1 O1 . . 2.082(15) ?
Sn1 O1 . 2_665 2.082(15) ?
Sn1 O2 . . 2.03(3) ?
Sn1 O2 . 2_665 2.03(3) ?
Sn1 O3 . . 2.05(2) ?
Sn1 O3 . 2_665 2.05(2) ?
